data_2015668
loop_
_publ_author_name
'Ri-Cheng Xuan'
'Min Xu'
'Dong-Ping Cheng'

_publ_section_title
;
 Dichloro(<i>O</i>-ethyl 3-methylpyridine-2-carboximidic
 acid-\k^2^<i>N</i>,<i>N</i>')copper(II)
;
_journal_coeditor_code AV3037
_journal_issue 12
_journal_name_full 'Acta Crystallographica Section C'
_journal_page_first m587
_journal_page_last m589
_journal_paper_doi 10.1107/S0108270106041916
_journal_volume 62
_journal_year 2006
_chemical_formula_iupac '[Cu Cl2 (C9 H12 N2 O)]'
_chemical_formula_moiety 'C18 H24 Cl4 Cu2 N4 O2'
_chemical_formula_sum 'C18 H24 Cl4 Cu2 N4 O2'
_chemical_formula_weight 597.29
_chemical_name_systematic
;
Dichloro(O-ethyl 3-methylpyridine-2-carboximidic acid-\k^2^N,N')copper(II)
;
_space_group_IT_number 14
_symmetry_cell_setting monoclinic
_symmetry_space_group_name_Hall '-P 2yn'
_symmetry_space_group_name_H-M 'P 1 21/n 1'
_audit_creation_method 'WinGX routine CIF_UPDATE'
_cell_angle_alpha 90
_cell_angle_beta 102.654(15)
_cell_angle_gamma 90
_cell_formula_units_Z 2
_cell_length_a 10.531(5)
_cell_length_b 10.274(6)
_cell_length_c 11.012(5)
_cell_measurement_reflns_used 9855
_cell_measurement_temperature 293(2)
_cell_measurement_theta_max 27.55
_cell_measurement_theta_min 3.03
_cell_volume 1162.5(10)
_computing_cell_refinement 'PROCESS-AUTO (Rigaku, 1998)'
_computing_data_collection 'RAPID-AUTO (Rigaku, 1998)'
_computing_data_reduction 'CrystalStructure (Rigaku/MSC & Rigaku (2002)'
_computing_molecular_graphics 'ORTEP-3 for Windows (Farrugia, 1997)'
_computing_publication_material 'WinGX publication routines (Farrugia, 1999)'
_computing_structure_refinement 'SHELXL97 (Sheldrick, 1997)'
_computing_structure_solution 'SHELXS97 (Sheldrick, 1997)'
_diffrn_detector_area_resol_mean 10.00
_diffrn_measured_fraction_theta_full 0.992
_diffrn_measured_fraction_theta_max 0.992
_diffrn_measurement_device_type 'Rigaku R-AXIS RAPID'
_diffrn_measurement_method \w
_diffrn_radiation_type MoK\a
_diffrn_radiation_wavelength 0.71073
_diffrn_reflns_av_R_equivalents 0.0219
_diffrn_reflns_limit_h_max 13
_diffrn_reflns_limit_h_min -12
_diffrn_reflns_limit_k_max 13
_diffrn_reflns_limit_k_min -13
_diffrn_reflns_limit_l_max 14
_diffrn_reflns_limit_l_min -14
_diffrn_reflns_number 11146
_diffrn_reflns_theta_full 27.48
_diffrn_reflns_theta_max 27.48
_diffrn_reflns_theta_min 3.03
_exptl_absorpt_coefficient_mu 2.312
_exptl_absorpt_correction_T_max 0.539
_exptl_absorpt_correction_T_min 0.417
_exptl_absorpt_correction_type multi-scan
_exptl_absorpt_process_details '(ABSCOR; Higashi, 1995)'
_exptl_crystal_colour blue
_exptl_crystal_density_diffrn 1.706
_exptl_crystal_density_method 'not measured'
_exptl_crystal_description prism
_exptl_crystal_F_000 604
_exptl_crystal_size_max 0.47
_exptl_crystal_size_mid 0.32
_exptl_crystal_size_min 0.27
_refine_diff_density_max 0.284
_refine_diff_density_min -0.423
_refine_ls_extinction_coef 0.0080(6)
_refine_ls_extinction_expression Fc^*^=kFc[1+0.001xFc^2^\l^3^/sin(2\q)]^-1/4^
_refine_ls_extinction_method 'SHELXL97 (Sheldrick, 1997)'
_refine_ls_goodness_of_fit_ref 1.05
_refine_ls_hydrogen_treatment mixed
_refine_ls_matrix_type full
_refine_ls_number_parameters 142
_refine_ls_number_reflns 2644
_refine_ls_number_restraints 1
_refine_ls_restrained_S_all 1.05
_refine_ls_R_factor_gt 0.0229
_refine_ls_shift/su_max 0.001
_refine_ls_structure_factor_coef Fsqd
_refine_ls_weighting_details 'calc w = 1/[\s^2^(Fo^2^)+(0.0251P)^2^+0.5469P] where P=(Fo^2^+2Fc^2^)/3'
_refine_ls_weighting_scheme calc
_refine_ls_wR_factor_ref 0.0582
_reflns_number_gt 2378
_reflns_number_total 2644
_reflns_threshold_expression I>2\s(I)
_cod_data_source_file av3037.cif
_cod_data_source_block I
_cod_original_sg_symbol_H-M 'P 21/n'
_cod_database_code 2015668
_cod_database_fobs_code 2015668

loop_
_symmetry_equiv_pos_as_xyz
'x, y, z'
'-x+1/2, y+1/2, -z+1/2'
'-x, -y, -z'
'x-1/2, -y-1/2, z-1/2'

loop_
_atom_site_type_symbol
_atom_site_label
_atom_site_fract_x
_atom_site_fract_y
_atom_site_fract_z
_atom_site_U_iso_or_equiv
_atom_site_adp_type
_atom_site_calc_flag
_atom_site_refinement_flags
_atom_site_occupancy
Cu Cu1 0.364860(19) 0.04211(2) 0.89155(2) 0.03423(9) Uani d . 1
Cl Cl1 0.40039(4) 0.25599(4) 0.89861(5) 0.04333(13) Uani d . 1
Cl Cl2 0.55500(4) -0.01604(5) 0.83938(5) 0.04236(12) Uani d . 1
O O1 0.15939(12) -0.28089(12) 0.93803(13) 0.0409(3) Uani d . 1
N N1 0.16594(13) 0.05157(14) 0.85769(14) 0.0323(3) Uani d . 1
N N2 0.32302(14) -0.13936(15) 0.91270(16) 0.0374(3) Uani d D 1
H H2 0.3828(19) -0.191(2) 0.944(2) 0.058(7) Uiso d D 1
C C1 0.10707(16) -0.06344(16) 0.86874(15) 0.0296(3) Uani d . 1
C C2 -0.02792(16) -0.07672(18) 0.84458(16) 0.0347(4) Uani d . 1
C C3 -0.09943(17) 0.0367(2) 0.8089(2) 0.0434(4) Uani d . 1
H H3 -0.1898 0.0333 0.7933 0.052 Uiso calc R 1
C C4 -0.03978(18) 0.1524(2) 0.7963(2) 0.0468(5) Uani d . 1
H H4 -0.0887 0.2269 0.7712 0.056 Uiso calc R 1
C C5 0.09461(18) 0.15701(18) 0.82171(18) 0.0403(4) Uani d . 1
H H5 0.1359 0.2355 0.8134 0.048 Uiso calc R 1
C C6 -0.09872(18) -0.2024(2) 0.8521(2) 0.0475(5) Uani d . 1
H H6A -0.0789 -0.2629 0.7925 0.071 Uiso calc R 1
H H6B -0.1908 -0.1864 0.8344 0.071 Uiso calc R 1
H H6C -0.0718 -0.2381 0.9343 0.071 Uiso calc R 1
C C7 0.20511(16) -0.16861(17) 0.90845(16) 0.0325(4) Uani d . 1
C C8 0.25249(19) -0.38662(19) 0.9752(2) 0.0463(5) Uani d . 1
H H8A 0.318 -0.3616 1.0479 0.056 Uiso calc R 1
H H8B 0.2957 -0.407 0.9083 0.056 Uiso calc R 1
C C9 0.1785(2) -0.5013(2) 1.0039(2) 0.0541(5) Uani d . 1
H H9A 0.2371 -0.5729 1.0285 0.081 Uiso calc R 1
H H9B 0.1141 -0.5252 0.9314 0.081 Uiso calc R 1
H H9C 0.1366 -0.4801 1.0705 0.081 Uiso calc R 1

loop_
_atom_site_aniso_label
_atom_site_aniso_U_11
_atom_site_aniso_U_22
_atom_site_aniso_U_33
_atom_site_aniso_U_12
_atom_site_aniso_U_13
_atom_site_aniso_U_23
Cu1 0.02352(12) 0.02903(12) 0.04855(15) -0.00192(8) 0.00448(9) 0.00088(9)
Cl1 0.0338(2) 0.0300(2) 0.0637(3) -0.00203(16) 0.0054(2) 0.00617(19)
Cl2 0.0334(2) 0.0431(3) 0.0538(3) 0.00002(18) 0.0165(2) -0.0029(2)
N1 0.0253(7) 0.0323(8) 0.0379(7) -0.0008(5) 0.0035(6) 0.0002(6)
N2 0.0257(7) 0.0295(8) 0.0542(9) 0.0000(6) 0.0026(7) 0.0022(7)
O1 0.0312(6) 0.0331(7) 0.0573(8) -0.0015(5) 0.0074(6) 0.0084(6)
C1 0.0269(8) 0.0322(9) 0.0296(8) -0.0015(6) 0.0057(6) -0.0015(6)
C2 0.0272(8) 0.0407(10) 0.0363(9) -0.0032(7) 0.0074(7) -0.0022(7)
C3 0.0243(8) 0.0507(12) 0.0531(11) 0.0029(8) 0.0040(8) 0.0007(9)
C4 0.0335(9) 0.0420(11) 0.0625(13) 0.0093(8) 0.0053(9) 0.0088(9)
C5 0.0335(9) 0.0334(9) 0.0527(11) 0.0009(7) 0.0068(8) 0.0058(8)
C6 0.0295(9) 0.0456(11) 0.0671(13) -0.0082(8) 0.0102(9) -0.0019(10)
C7 0.0297(8) 0.0309(9) 0.0350(8) -0.0026(7) 0.0032(7) -0.0020(7)
C8 0.0371(9) 0.0391(11) 0.0623(12) 0.0035(8) 0.0100(9) 0.0101(9)
C9 0.0483(12) 0.0409(11) 0.0722(15) -0.0008(9) 0.0108(11) 0.0116(10)

loop_
_atom_type_symbol
_atom_type_description
_atom_type_scat_dispersion_real
_atom_type_scat_dispersion_imag
_atom_type_scat_source
C C 0.0033 0.0016 'International Tables Vol C Tables 4.2.6.8 and 6.1.1.4'
H H 0 0 'International Tables Vol C Tables 4.2.6.8 and 6.1.1.4'
Cl Cl 0.1484 0.1585 'International Tables Vol C Tables 4.2.6.8 and 6.1.1.4'
Cu Cu 0.3201 1.2651 'International Tables Vol C Tables 4.2.6.8 and 6.1.1.4'
N N 0.0061 0.0033 'International Tables Vol C Tables 4.2.6.8 and 6.1.1.4'
O O 0.0106 0.006 'International Tables Vol C Tables 4.2.6.8 and 6.1.1.4'

loop_
_geom_angle_atom_site_label_1
_geom_angle_atom_site_label_2
_geom_angle_atom_site_label_3
_geom_angle
_geom_angle_publ_flag
H6A C6 H6B 109.5 ?
H6A C6 H6C 109.5 ?
H6B C6 H6C 109.5 ?
H8A C8 H8B 108.5 ?
H9A C9 H9B 109.5 ?
H9A C9 H9C 109.5 ?
H9B C9 H9C 109.5 ?
C1 C2 C3 115.89(17) ?
C1 C2 C6 124.83(17) ?
C1 N1 Cu1 114.39(11) ?
C2 C1 C7 126.59(16) ?
C2 C3 H3 119.2 ?
C2 C6 H6A 109.5 ?
C2 C6 H6B 109.5 ?
C2 C6 H6C 109.5 ?
C3 C2 C6 119.27(16) ?
C3 C4 C5 118.83(18) ?
C3 C4 H4 120.6 ?
C3 C4 C5 118.83(18) ?
C4 C5 H5 119.3 ?
C4 C3 C2 121.56(17) ?
C4 C3 H3 119.2 ?
C4 C5 H5 119.3 ?
C5 C4 H4 120.6 ?
C5 N1 C1 119.93(15) ?
C5 N1 Cu1 125.60(12) ?
C7 N2 Cu1 117.98(13) ?
C7 N2 H2 120.7(17) ?
C7 N2 Cu1 117.98(13) ?
C7 N2 H2 120.7(17) ?
C7 O1 C8 117.45(14) ?
C8 C9 H9A 109.5 ?
C8 C9 H9B 109.5 ?
C8 C9 H9C 109.5 ?
C9 C8 H8A 110.2 ?
C9 C8 H8B 110.2 ?
O1 C7 C1 116.06(15) ?
O1 C8 H8A 110.2 ?
O1 C8 H8B 110.2 ?
O1 C8 C9 107.39(16) ?
N1 C1 C2 122.46(16) ?
N1 C1 C7 110.95(14) ?
N1 C5 C4 121.33(18) ?
N1 C5 H5 119.3 ?
N1 Cu1 Cl1 96.71(4) yes
N1 Cu1 Cl2 152.39(5) yes
N2 C7 O1 127.29(16) ?
N2 C7 C1 116.63(16) ?
N2 Cu1 N1 79.48(6) yes
N2 Cu1 Cl1 169.71(5) yes
N2 Cu1 Cl2 90.78(5) yes
Cl1 Cu1 Cl2 96.73(3) yes
Cu1 N2 H2 119.0(17) ?

loop_
_geom_bond_atom_site_label_1
_geom_bond_atom_site_label_2
_geom_bond_site_symmetry_2
_geom_bond_distance
_geom_bond_publ_flag
C1 C2 . 1.394(2) ?
C3 C4 . 1.366(3) ?
C3 C2 . 1.396(3) ?
C3 H3 . 0.93 ?
C4 H4 . 0.93 ?
C5 C4 . 1.382(3) ?
C5 H5 . 0.93 ?
C6 C2 . 1.502(3) ?
C6 H6A . 0.96 ?
C6 H6B . 0.96 ?
C6 H6C . 0.96 ?
C7 C1 . 1.492(2) ?
C7 O1 . 1.318(2) ?
C8 H8A . 0.97 ?
C8 H8B . 0.97 ?
C9 C8 . 1.485(3) ?
C9 H9A . 0.96 ?
C9 H9B . 0.96 ?
C9 H9C . 0.96 ?
N1 C1 . 1.352(2) ?
N1 C5 . 1.328(2) ?
N2 H2 . 0.835(16) ?
N2 C7 . 1.268(2) ?
O1 C8 . 1.460(2) ?
Cu1 N1 . 2.0480(17) yes
Cu1 N2 . 1.9414(18) yes
Cu1 Cl1 . 2.2276(14) yes
Cu1 Cl2 . 2.2805(10) yes
Cu1 Cl2 3_657 2.9100(10) ?
Cu1 Cu1 3_657 3.4020(10) ?

loop_
_geom_hbond_atom_site_label_D
_geom_hbond_atom_site_label_H
_geom_hbond_atom_site_label_A
_geom_hbond_site_symmetry_A
_geom_hbond_distance_DH
_geom_hbond_distance_HA
_geom_hbond_distance_DA
_geom_hbond_angle_DHA
_geom_hbond_publ_flag
N2 H2 Cl1 3_657 0.835(16) 2.634(18) 3.4038(19) 154(2) yes
C3 H3 Cl2 1_455 0.93 2.89 3.766(2) 158 yes

loop_
_geom_torsion_atom_site_label_1
_geom_torsion_atom_site_label_2
_geom_torsion_atom_site_label_3
_geom_torsion_atom_site_label_4
_geom_torsion
_geom_torsion_publ_flag
C1 C7 O1 C8 178.93(15) ?
C1 N1 C5 C4 0.7(3) ?
C2 C3 C4 C5 -1.1(3) ?
C4 C3 C2 C1 1.2(3) ?
C4 C3 C2 C6 -177.7(2) ?
C5 N1 C1 C2 -0.5(3) ?
C5 N1 C1 C7 179.24(16) ?
C7 C1 C2 C3 179.83(17) ?
C7 C1 C2 C6 -1.3(3) ?
C7 O1 C8 C9 179.84(17) ?
N1 C1 C2 C3 -0.4(3) ?
N1 C1 C2 C6 178.38(17) ?
N1 C5 C4 C3 0.0(3) ?
N1 Cu1 N2 C7 -5.81(14) ?
N2 C7 C1 N1 -7.1(2) ?
N2 C7 C1 C2 172.65(17) ?
N2 C7 O1 C8 -2.8(3) ?
N2 Cu1 N1 C1 1.47(12) ?
N2 Cu1 N1 C5 -175.33(17) ?
O1 C7 C1 C2 -8.9(3) ?
O1 C7 C1 N1 171.36(15) ?
Cu1 N1 C1 C2 -177.52(13) ?
Cu1 N1 C1 C7 2.24(17) ?
Cu1 N1 C5 C4 177.38(15) yes
Cu1 N2 C7 O1 -169.42(14) ?
Cu1 N2 C7 C1 8.8(2) ?
Cl1 Cu1 N1 C1 -168.86(11) ?
Cl1 Cu1 N1 C5 14.34(16) ?
Cl1 Cu1 N2 C7 63.2(3) ?
Cl2 Cu1 N1 C1 72.50(16) ?
Cl2 Cu1 N1 C5 -104.30(16) ?
Cl2 Cu1 N2 C7 -159.81(14) ?
